data_4509697
loop_
_publ_author_name
'Liang, Xiao-Qiang'
'Li, Dong-Ping'
'Zhou, Xin-Hui'
'Sui, Yan'
'Li, Yi-Zhi'
'Zuo, Jing-Lin'
'You, Xiao-Zeng'

_publ_section_title
;
 Metal&#x2212;Organic Coordination Polymers Generated from Chiral
 Camphoric Acid and Flexible Ligands with Different Spacer Lengths:
 Syntheses, Structures, and Properties
;
_journal_issue 11
_journal_name_full 'Crystal Growth &amp; Design'
_journal_page_first 4872
_journal_paper_doi 10.1021/cg900676x
_journal_volume 9
_journal_year 2009
_chemical_formula_sum 'C22 H38 Cd N9 O7'
_chemical_formula_weight 653.01
_chemical_name_systematic
; 
 ? 
;
_space_group_IT_number 15
_symmetry_cell_setting monoclinic
_symmetry_space_group_name_Hall '-C 2yc'
_symmetry_space_group_name_H-M 'C 1 2/c 1'
_atom_sites_solution_hydrogens geom
_atom_sites_solution_primary direct
_atom_sites_solution_secondary difmap
_audit_creation_method SHELXL-97
_cell_angle_alpha 90.00
_cell_angle_beta 102.505(16)
_cell_angle_gamma 90.00
_cell_formula_units_Z 8
_cell_length_a 25.404(17)
_cell_length_b 17.119(11)
_cell_length_c 17.508(16)
_cell_measurement_reflns_used 3233
_cell_measurement_temperature 291(2)
_cell_measurement_theta_max 18.875
_cell_measurement_theta_min 2.383
_cell_volume 7433(10)
_computing_cell_refinement SMART
_computing_data_collection 'SMART (Bruker, 2000)'
_computing_data_reduction 'SAINT (Bruker, 2000)'
_computing_molecular_graphics SHELXTL
_computing_publication_material SHELXTL
_computing_structure_refinement SHELXTL
_computing_structure_solution 'SHELXTL (Bruker, 2000)'
_diffrn_ambient_temperature 291(2)
_diffrn_measurement_device_type 'Bruker Smart Apex CCD'
_diffrn_measurement_method 'phi and omega scans'
_diffrn_radiation_monochromator graphite
_diffrn_radiation_source 'sealed tube'
_diffrn_radiation_type MoK\a
_diffrn_radiation_wavelength 0.71073
_diffrn_reflns_av_R_equivalents 0.0328
_diffrn_reflns_av_sigmaI/netI 0.0504
_diffrn_reflns_limit_h_max 15
_diffrn_reflns_limit_h_min -31
_diffrn_reflns_limit_k_max 21
_diffrn_reflns_limit_k_min -21
_diffrn_reflns_limit_l_max 21
_diffrn_reflns_limit_l_min -19
_diffrn_reflns_number 19619
_diffrn_reflns_theta_max 26.00
_diffrn_reflns_theta_min 1.98
_exptl_absorpt_coefficient_mu 0.631
_exptl_absorpt_correction_T_max 0.93
_exptl_absorpt_correction_T_min 0.88
_exptl_absorpt_correction_type multi-scan
_exptl_absorpt_process_details 'SADABS; Bruker, 2000'
_exptl_crystal_colour colorless
_exptl_crystal_density_diffrn 1.167
_exptl_crystal_density_method 'not measured'
_exptl_crystal_description plate
_exptl_crystal_F_000 2696
_exptl_crystal_size_max 0.26
_exptl_crystal_size_mid 0.16
_exptl_crystal_size_min 0.10
_refine_ls_extinction_method none
_refine_ls_goodness_of_fit_ref 1.036
_refine_ls_hydrogen_treatment constr
_refine_ls_matrix_type full
_refine_ls_number_parameters 413
_refine_ls_number_reflns 7270
_refine_ls_number_restraints 0
_refine_ls_restrained_S_all 1.036
_refine_ls_R_factor_all 0.0632
_refine_ls_R_factor_gt 0.0419
_refine_ls_shift/su_max 0.000
_refine_ls_shift/su_mean 0.000
_refine_ls_structure_factor_coef Fsqd
_refine_ls_weighting_details 'calc w=1/[\s^2^(Fo^2^)+(0.0400P)^2^+1.5500P] where P=(Fo^2^+2Fc^2^)/3'
_refine_ls_weighting_scheme calc
_refine_ls_wR_factor_gt 0.0809
_refine_ls_wR_factor_ref 0.0846
_reflns_number_gt 5608
_reflns_number_total 7270
_reflns_threshold_expression >2sigma(I)
_cod_data_source_file cg900676xsup1.cif
_cod_data_source_block 3
_cod_depositor_comments
;
The following automatic conversions were performed:

'_symmetry_cell_setting' value 'Monoclinic' changed to 'monoclinic'
according to /home/saulius/struct/CIF-dictionaries/cif_core.dic
dictionary named 'cif_core.dic' version 2.4.2 from 2011-04-26.

Automatic conversion script
Id: cif_fix_values 1891 2012-01-12 08:04:46Z andrius 
;
_cod_original_sg_symbol_H-M 'C2/c  '
_cod_database_code 4509697

loop_
_symmetry_equiv_pos_as_xyz
'x, y, z'
'-x, y, -z+1/2'
'x+1/2, y+1/2, z'
'-x+1/2, y+1/2, -z+1/2'
'-x, -y, -z'
'x, -y, z-1/2'
'-x+1/2, -y+1/2, -z'
'x+1/2, -y+1/2, z-1/2'

loop_
_atom_site_label
_atom_site_type_symbol
_atom_site_fract_x
_atom_site_fract_y
_atom_site_fract_z
_atom_site_U_iso_or_equiv
_atom_site_adp_type
_atom_site_occupancy
_atom_site_symmetry_multiplicity
_atom_site_calc_flag
_atom_site_refinement_flags
_atom_site_disorder_assembly
_atom_site_disorder_group
C1 C 0.33890(11) 0.45635(17) 0.29454(18) 0.0396(7) Uani 1 1 d . C .
C2 C 0.33732(11) 0.38359(16) 0.34667(16) 0.0353(6) Uani 1 1 d . . .
H2 H 0.3733 0.3633 0.3620 0.042 Uiso 0.50 1 d PR A 2
C3 C 0.31789(12) 0.39970(18) 0.41827(17) 0.0423(7) Uani 1 1 d . C .
H3A H 0.2972 0.4478 0.4125 0.051 Uiso 1 1 calc R . .
H3B H 0.3481 0.4052 0.4625 0.051 Uiso 1 1 calc R . .
C4 C 0.28212(11) 0.33041(17) 0.43160(16) 0.0376(6) Uani 1 1 d . . .
H4A H 0.2930 0.3107 0.4846 0.045 Uiso 1 1 calc R C .
H4B H 0.2445 0.3457 0.4220 0.045 Uiso 1 1 calc R . .
C5 C 0.29119(12) 0.26904(17) 0.37248(16) 0.0390(7) Uani 1 1 d . C .
H5 H 0.3229 0.2392 0.3940 0.047 Uiso 0.50 1 d PR B 1
C6 C 0.30058(11) 0.31796(16) 0.30286(15) 0.0344(6) Uani 1 1 d . C 1
C7 C 0.24195(12) 0.21353(17) 0.34754(17) 0.0386(7) Uani 1 1 d . C 1
C8 C 0.24965(12) 0.35430(17) 0.25619(17) 0.0410(7) Uani 1 1 d . C 1
H8A H 0.2585 0.3900 0.2186 0.062 Uiso 1 1 calc R C 1
H8B H 0.2316 0.3820 0.2908 0.062 Uiso 1 1 calc R C 1
H8C H 0.2264 0.3141 0.2295 0.062 Uiso 1 1 calc R C 1
C9 C 0.32479(12) 0.27318(18) 0.24340(17) 0.0422(7) Uani 1 1 d . C 1
H9A H 0.3205 0.2181 0.2503 0.063 Uiso 1 1 calc R C 1
H9B H 0.3625 0.2853 0.2510 0.063 Uiso 1 1 calc R C 1
H9C H 0.3067 0.2879 0.1914 0.063 Uiso 1 1 calc R C 1
C10 C 0.3940(2) 0.3569(4) 0.3749(4) 0.0460(10) Uani 0.50 1 d P C 1
H10A H 0.4132 0.3942 0.4114 0.069 Uiso 0.50 1 calc PR C 1
H10B H 0.4110 0.3522 0.3312 0.069 Uiso 0.50 1 calc PR C 1
H10C H 0.3941 0.3071 0.4001 0.069 Uiso 0.50 1 calc PR C 1
C10' C 0.3418(2) 0.2213(4) 0.4071(4) 0.0460(10) Uani 0.50 1 d P C 2
H11D H 0.3724 0.2556 0.4200 0.069 Uiso 0.50 1 calc PR C 2
H11E H 0.3479 0.1834 0.3695 0.069 Uiso 0.50 1 calc PR C 2
H11F H 0.3370 0.1951 0.4535 0.069 Uiso 0.50 1 calc PR C 2
C12 C 0.32101(12) 0.45097(16) 0.07102(15) 0.0345(6) Uani 1 1 d . . .
H12 H 0.3563 0.4357 0.0921 0.041 Uiso 1 1 calc R . .
C13 C 0.24750(12) 0.51635(17) 0.05250(17) 0.0407(7) Uani 1 1 d . . .
H13 H 0.2206 0.5520 0.0563 0.049 Uiso 1 1 calc R . .
C14 C 0.20059(12) 0.44569(18) -0.07044(19) 0.0460(8) Uani 1 1 d . . .
H14A H 0.2133 0.4583 -0.1174 0.055 Uiso 1 1 calc R . .
H14B H 0.1698 0.4786 -0.0688 0.055 Uiso 1 1 calc R . .
C15 C 0.18392(12) 0.35777(17) -0.07175(16) 0.0399(7) Uani 1 1 d . . .
H15A H 0.1530 0.3486 -0.1142 0.048 Uiso 1 1 calc R . .
H15B H 0.2134 0.3253 -0.0804 0.048 Uiso 1 1 calc R . .
C16 C 0.16982(13) 0.3362(2) 0.00671(17) 0.0473(8) Uani 1 1 d . . .
H16A H 0.2023 0.3347 0.0477 0.057 Uiso 1 1 calc R . .
H16B H 0.1458 0.3751 0.0206 0.057 Uiso 1 1 calc R . .
C17 C 0.14264(12) 0.25643(17) -0.00110(16) 0.0400(7) Uani 1 1 d . . .
H17A H 0.1661 0.2177 -0.0167 0.048 Uiso 1 1 calc R . .
H17B H 0.1093 0.2583 -0.0405 0.048 Uiso 1 1 calc R . .
C18 C 0.15359(11) 0.17394(17) 0.12025(16) 0.0384(6) Uani 1 1 d . . .
H18 H 0.1771 0.1382 0.1054 0.046 Uiso 1 1 calc R . .
C19 C 0.10514(12) 0.23807(17) 0.18212(17) 0.0419(7) Uani 1 1 d . . .
H19 H 0.0894 0.2549 0.2225 0.050 Uiso 1 1 calc R . .
C20 C 0.52327(12) 0.52725(18) 0.01596(17) 0.0428(7) Uani 1 1 d . . .
H20A H 0.5167 0.5765 -0.0119 0.051 Uiso 1 1 d R . .
H20B H 0.5570 0.5062 0.0074 0.051 Uiso 1 1 d R . .
C21 C 0.52677(11) 0.54108(19) 0.10341(17) 0.0420(7) Uani 1 1 d . . .
H21A H 0.5313 0.4911 0.1302 0.050 Uiso 1 1 calc R . .
H21B H 0.5585 0.5724 0.1241 0.050 Uiso 1 1 calc R . .
C22 C 0.44654(12) 0.55624(18) 0.15802(16) 0.0419(7) Uani 1 1 d . . .
H22 H 0.4488 0.5086 0.1840 0.050 Uiso 1 1 calc R . .
C23 C 0.41904(12) 0.66884(16) 0.11563(17) 0.0392(6) Uani 1 1 d . . .
H23 H 0.4003 0.7158 0.1064 0.047 Uiso 1 1 calc R . .
Cd1 Cd 0.330051(8) 0.593902(12) 0.206482(12) 0.03712(7) Uani 1 1 d . . .
N1 N 0.29394(10) 0.51482(15) 0.09860(13) 0.0379(5) Uani 1 1 d . . .
N2 N 0.29063(10) 0.41901(14) 0.01512(14) 0.0418(6) Uani 1 1 d . . .
N3 N 0.24233(10) 0.45926(16) -0.00294(14) 0.0429(6) Uani 1 1 d . . .
N4 N 0.13078(9) 0.23460(14) 0.07934(14) 0.0396(6) Uani 1 1 d . . .
N5 N 0.09879(10) 0.27503(15) 0.11525(14) 0.0419(6) Uani 1 1 d . . .
N6 N 0.13610(9) 0.17411(14) 0.18767(13) 0.0369(5) Uani 1 1 d . . .
N7 N 0.47973(10) 0.58013(14) 0.12037(14) 0.0410(6) Uani 1 1 d . . .
N8 N 0.46616(10) 0.65186(15) 0.08749(15) 0.0433(6) Uani 1 1 d . . .
N9 N 0.40503(10) 0.61176(13) 0.15565(13) 0.0366(5) Uani 1 1 d . . .
O1 O 0.37427(8) 0.46202(12) 0.25572(11) 0.0399(5) Uani 1 1 d . . .
O2 O 0.30676(8) 0.51177(12) 0.29864(11) 0.0400(5) Uani 1 1 d . . .
O3 O 0.19943(8) 0.22767(12) 0.36106(11) 0.0412(5) Uani 1 1 d . . .
O4 O 0.25140(8) 0.15057(11) 0.31546(11) 0.0380(4) Uani 1 1 d . . .
O5 O 0.9529(3) 0.3813(4) 0.6339(3) 0.0517(16) Uani 0.35 1 d P . .
H5B H 0.9591 0.3856 0.6834 0.062 Uiso 0.35 1 d PR . .
H5A H 0.9638 0.3370 0.6217 0.062 Uiso 0.35 1 d PR . .
O6 O 0.3131(2) 0.0456(4) 0.2665(3) 0.0476(15) Uani 0.35 1 d P . .
H6B H 0.3143 0.0420 0.3153 0.057 Uiso 0.35 1 d PR . .
H6C H 0.2805 0.0497 0.2419 0.057 Uiso 0.35 1 d PR . .
O7 O 0.1368(2) 0.3593(4) 0.3766(4) 0.0392(15) Uani 0.30 1 d P . .
H7D H 0.1568 0.3237 0.3642 0.047 Uiso 0.30 1 d PR . .
H7C H 0.1254 0.3885 0.3373 0.047 Uiso 0.30 1 d PR . .
O8 O 0.5030(2) 0.3032(3) 0.1913(3) 0.0476(13) Uani 0.40 1 d P . .
H8E H 0.4861 0.3000 0.1439 0.057 Uiso 0.40 1 d PR . .
H8F H 0.5118 0.2577 0.2090 0.057 Uiso 0.40 1 d PR . .
O9 O 0.0318(3) 0.6816(4) 0.1162(4) 0.0520(18) Uani 0.30 1 d P . .
H9G H 0.0289 0.7238 0.1406 0.062 Uiso 0.30 1 d PR . .
H9D H 0.0033 0.6745 0.0811 0.062 Uiso 0.30 1 d PR . .
O10 O 0.1150(3) 0.5995(4) 0.2176(4) 0.0472(16) Uani 0.30 1 d P . .
H10G H 0.1047 0.5697 0.2504 0.057 Uiso 0.30 1 d PR . .
H10F H 0.1251 0.5721 0.1828 0.057 Uiso 0.30 1 d PR . .
O11 O 0.9908(2) 0.4615(3) 0.5211(3) 0.0467(13) Uani 0.40 1 d P . .
H11B H 1.0019 0.4464 0.4811 0.056 Uiso 0.40 1 d PR . .
H11C H 1.0054 0.5050 0.5368 0.056 Uiso 0.40 1 d PR . .
O12 O 1.0007(2) 0.3898(4) 0.3742(4) 0.0417(16) Uani 0.30 1 d P . .
H12A H 0.9931 0.3539 0.4036 0.050 Uiso 0.30 1 d PR . .
H12B H 0.9890 0.4333 0.3872 0.050 Uiso 0.30 1 d PR . .
O13 O 0.3991(3) 0.9832(5) 0.0180(4) 0.0531(19) Uani 0.30 1 d P . .
H13D H 0.3943 0.9406 0.0404 0.064 Uiso 0.30 1 d PR . .
H13C H 0.4320 0.9870 0.0151 0.064 Uiso 0.30 1 d PR . .

loop_
_atom_site_aniso_label
_atom_site_aniso_U_11
_atom_site_aniso_U_22
_atom_site_aniso_U_33
_atom_site_aniso_U_23
_atom_site_aniso_U_13
_atom_site_aniso_U_12
C1 0.0366(15) 0.0333(15) 0.0545(18) 0.0019(13) 0.0224(13) -0.0121(12)
C2 0.0413(16) 0.0294(14) 0.0416(16) -0.0014(11) 0.0231(12) -0.0162(11)
C3 0.0441(16) 0.0464(17) 0.0414(16) -0.0136(14) 0.0201(13) -0.0210(14)
C4 0.0344(15) 0.0453(17) 0.0355(15) -0.0115(12) 0.0129(11) -0.0145(13)
C5 0.0515(17) 0.0348(15) 0.0321(14) -0.0017(12) 0.0121(12) -0.0181(13)
C6 0.0418(15) 0.0319(14) 0.0284(14) -0.0068(11) 0.0050(11) -0.0056(12)
C7 0.0438(17) 0.0365(16) 0.0374(16) -0.0060(12) 0.0130(13) -0.0142(13)
C8 0.0418(15) 0.0359(16) 0.0453(16) 0.0086(13) 0.0090(13) -0.0072(12)
C9 0.0474(17) 0.0417(17) 0.0429(16) -0.0047(13) 0.0215(13) -0.0153(13)
C10 0.041(2) 0.051(3) 0.050(3) 0.003(2) 0.0192(19) -0.005(2)
C10' 0.041(2) 0.051(3) 0.050(3) 0.003(2) 0.0192(19) -0.005(2)
C12 0.0428(16) 0.0310(15) 0.0316(14) -0.0077(11) 0.0123(12) -0.0100(12)
C13 0.0477(18) 0.0409(16) 0.0371(15) 0.0024(13) 0.0174(13) 0.0008(13)
C14 0.0351(16) 0.0467(18) 0.057(2) -0.0002(15) 0.0121(14) -0.0180(14)
C15 0.0438(16) 0.0401(16) 0.0364(15) 0.0114(13) 0.0099(12) -0.0143(13)
C16 0.0502(19) 0.059(2) 0.0351(16) 0.0012(14) 0.0146(13) -0.0086(15)
C17 0.0453(16) 0.0399(16) 0.0393(16) 0.0141(13) 0.0191(13) 0.0104(13)
C18 0.0395(15) 0.0418(16) 0.0367(15) 0.0111(13) 0.0147(12) 0.0021(13)
C19 0.0459(17) 0.0406(16) 0.0422(17) 0.0169(13) 0.0162(13) 0.0102(13)
C20 0.0439(17) 0.0422(17) 0.0441(17) -0.0156(14) 0.0134(13) -0.0203(14)
C21 0.0297(14) 0.0544(18) 0.0424(16) -0.0196(14) 0.0089(12) -0.0044(13)
C22 0.0505(18) 0.0453(17) 0.0329(15) 0.0012(13) 0.0153(13) 0.0102(14)
C23 0.0445(16) 0.0276(14) 0.0465(17) -0.0081(12) 0.0125(13) -0.0087(12)
Cd1 0.04071(12) 0.03313(11) 0.03992(12) -0.00064(9) 0.01401(8) 0.00310(9)
N1 0.0416(13) 0.0492(14) 0.0264(11) 0.0008(10) 0.0152(10) 0.0071(11)
N2 0.0501(15) 0.0405(15) 0.0364(13) -0.0071(11) 0.0127(11) -0.0002(11)
N3 0.0464(15) 0.0534(15) 0.0296(12) -0.0091(11) 0.0103(10) -0.0007(12)
N4 0.0387(13) 0.0436(14) 0.0387(13) 0.0160(11) 0.0135(10) 0.0075(11)
N5 0.0478(14) 0.0451(14) 0.0359(13) 0.0099(11) 0.0159(11) 0.0114(12)
N6 0.0425(13) 0.0376(13) 0.0339(13) 0.0000(10) 0.0153(10) -0.0018(11)
N7 0.0413(14) 0.0417(15) 0.0416(13) -0.0046(11) 0.0125(11) 0.0041(11)
N8 0.0431(14) 0.0414(14) 0.0497(15) 0.0050(12) 0.0197(11) -0.0064(11)
N9 0.0483(14) 0.0305(13) 0.0338(12) 0.0039(9) 0.0151(10) 0.0035(10)
O1 0.0397(11) 0.0409(11) 0.0428(11) 0.0143(9) 0.0171(9) -0.0036(9)
O2 0.0393(11) 0.0455(12) 0.0375(11) 0.0079(9) 0.0131(9) 0.0050(9)
O3 0.0443(12) 0.0404(11) 0.0402(11) -0.0029(9) 0.0122(9) -0.0137(9)
O4 0.0435(11) 0.0334(10) 0.0396(11) -0.0010(9) 0.0147(8) 0.0005(9)
O5 0.059(4) 0.055(4) 0.040(3) -0.002(3) 0.009(3) -0.023(3)
O6 0.048(4) 0.051(4) 0.045(3) -0.017(3) 0.011(3) -0.004(3)
O7 0.031(3) 0.036(4) 0.056(4) 0.008(3) 0.021(3) 0.010(3)
O8 0.045(3) 0.051(3) 0.053(3) 0.008(3) 0.025(2) 0.009(2)
O9 0.064(5) 0.047(4) 0.052(4) 0.016(3) 0.028(4) 0.001(4)
O10 0.052(4) 0.044(4) 0.051(4) -0.005(3) 0.023(3) 0.000(3)
O11 0.039(3) 0.045(3) 0.055(3) 0.001(3) 0.009(2) -0.010(2)
O12 0.032(3) 0.055(4) 0.040(4) 0.003(3) 0.011(3) 0.002(3)
O13 0.052(4) 0.066(5) 0.044(4) 0.007(4) 0.015(3) -0.021(4)

loop_
_atom_type_symbol
_atom_type_description
_atom_type_scat_dispersion_real
_atom_type_scat_dispersion_imag
_atom_type_scat_source
C C 0.0033 0.0016 'International Tables Vol C Tables 4.2.6.8 and 6.1.1.4'
H H 0.0000 0.0000 'International Tables Vol C Tables 4.2.6.8 and 6.1.1.4'
Cd Cd -0.8075 1.2024 'International Tables Vol C Tables 4.2.6.8 and 6.1.1.4'
N N 0.0061 0.0033 'International Tables Vol C Tables 4.2.6.8 and 6.1.1.4'
O O 0.0106 0.0060 'International Tables Vol C Tables 4.2.6.8 and 6.1.1.4'

loop_
_geom_angle_atom_site_label_1
_geom_angle_atom_site_label_2
_geom_angle_atom_site_label_3
_geom_angle
_geom_angle_site_symmetry_1
_geom_angle_site_symmetry_3
O1 C1 O2 121.7(3) . .
O1 C1 C2 119.9(3) . .
O2 C1 C2 118.1(2) . .
C3 C2 C10 104.7(3) . .
C3 C2 C1 114.1(3) . .
C10 C2 C1 107.2(3) . .
C3 C2 C6 106.3(2) . .
C10 C2 C6 112.1(3) . .
C1 C2 C6 112.3(2) . .
C3 C2 H2 107.7 . .
C10 C2 H2 4.2 . .
C1 C2 H2 108.1 . .
C6 C2 H2 108.1 . .
C2 C3 C4 107.6(2) . .
C2 C3 H3A 110.2 . .
C4 C3 H3A 110.2 . .
C2 C3 H3B 110.2 . .
C4 C3 H3B 110.2 . .
H3A C3 H3B 108.5 . .
C5 C4 C3 104.3(2) . .
C5 C4 H4A 110.9 . .
C3 C4 H4A 110.9 . .
C5 C4 H4B 110.9 . .
C3 C4 H4B 110.9 . .
H4A C4 H4B 108.9 . .
C4 C5 C10' 109.6(3) . .
C4 C5 C6 103.6(2) . .
C10' C5 C6 110.0(3) . .
C4 C5 C7 112.4(2) . .
C10' C5 C7 109.9(3) . .
C6 C5 C7 111.3(2) . .
C4 C5 H5 109.7 . .
C10' C5 H5 0.2 . .
C6 C5 H5 109.8 . .
C7 C5 H5 109.9 . .
C8 C6 C9 105.3(2) . .
C8 C6 C5 113.1(2) . .
C9 C6 C5 114.9(2) . .
C8 C6 C2 108.8(2) . .
C9 C6 C2 114.4(2) . .
C5 C6 C2 100.5(2) . .
O3 C7 O4 122.3(3) . .
O3 C7 C5 122.2(3) . .
O4 C7 C5 115.3(3) . .
C2 C10 H2 7.6 . .
C2 C10 H10A 109.5 . .
H2 C10 H10A 117.0 . .
C2 C10 H10B 109.5 . .
H2 C10 H10B 104.7 . .
C2 C10 H10C 109.5 . .
H2 C10 H10C 106.4 . .
C5 C10' H5 0.4 . .
C5 C10' H11D 109.5 . .
C5 C10' H11E 109.5 . .
H11D C10' H11E 109.5 . .
C5 C10' H11F 109.5 . .
H11D C10' H11F 109.5 . .
H11E C10' H11F 109.5 . .
N2 C12 N1 110.0(3) . .
N2 C12 H12 125.0 . .
N1 C12 H12 125.0 . .
N1 C13 N3 111.6(3) . .
N1 C13 H13 124.2 . .
N3 C13 H13 124.2 . .
N3 C14 C15 108.6(3) . .
N3 C14 H14A 110.0 . .
C15 C14 H14A 110.0 . .
N3 C14 H14B 110.0 . .
C15 C14 H14B 110.0 . .
H14A C14 H14B 108.3 . .
C16 C15 C14 109.5(3) . .
C16 C15 H15A 109.8 . .
C14 C15 H15A 109.8 . .
C16 C15 H15B 109.8 . .
C14 C15 H15B 109.8 . .
H15A C15 H15B 108.2 . .
C17 C16 C15 108.9(2) . .
C17 C16 H16A 109.9 . .
C15 C16 H16A 109.9 . .
C17 C16 H16B 109.9 . .
C15 C16 H16B 109.9 . .
H16A C16 H16B 108.3 . .
C16 C17 N4 108.0(2) . .
C16 C17 H17A 110.1 . .
N4 C17 H17A 110.1 . .
C16 C17 H17B 110.1 . .
N4 C17 H17B 110.1 . .
H17A C17 H17B 108.4 . .
N4 C18 N6 106.5(3) . .
N4 C18 H18 126.8 . .
N6 C18 H18 126.8 . .
N5 C19 N6 114.6(3) . .
N5 C19 H19 122.7 . .
N6 C19 H19 122.7 . .
C20 C20 C21 109.6(3) 5_665 .
C20 C20 H20A 108.3 5_665 .
C21 C20 H20A 109.6 . .
C20 C20 H20B 111.0 5_665 .
C21 C20 H20B 110.4 . .
H20A C20 H20B 107.8 . .
N7 C21 C20 113.7(2) . .
N7 C21 H21A 108.8 . .
C20 C21 H21A 108.8 . .
N7 C21 H21B 108.8 . .
C20 C21 H21B 108.8 . .
H21A C21 H21B 107.7 . .
N7 C22 N9 110.5(3) . .
N7 C22 H22 124.8 . .
N9 C22 H22 124.8 . .
N9 C23 N8 112.6(3) . .
N9 C23 H23 123.7 . .
N8 C23 H23 123.7 . .
O4 Cd1 N9 133.62(8) 4 .
O4 Cd1 O2 90.95(7) 4 .
N9 Cd1 O2 135.43(7) . .
O4 Cd1 N6 92.84(8) 4 4
N9 Cd1 N6 92.05(9) . 4
O2 Cd1 N6 84.78(10) . 4
O4 Cd1 N1 85.77(8) 4 .
N9 Cd1 N1 88.70(9) . .
O2 Cd1 N1 95.54(10) . .
N6 Cd1 N1 178.58(8) 4 .
O4 Cd1 O1 138.88(6) 4 .
N9 Cd1 O1 84.74(8) . .
O2 Cd1 O1 52.73(7) . .
N6 Cd1 O1 101.05(8) 4 .
N1 Cd1 O1 80.23(9) . .
O4 Cd1 O3 51.64(7) 4 4
N9 Cd1 O3 83.58(8) . 4
O2 Cd1 O3 139.27(7) . 4
N6 Cd1 O3 82.12(9) 4 4
N1 Cd1 O3 96.77(9) . 4
O1 Cd1 O3 168.00(6) . 4
C13 N1 C12 104.4(2) . .
C13 N1 Cd1 130.1(2) . .
C12 N1 Cd1 125.52(18) . .
C12 N2 N3 109.4(2) . .
C13 N3 N2 104.5(2) . .
C13 N3 C14 130.3(3) . .
N2 N3 C14 124.9(2) . .
C18 N4 N5 113.3(2) . .
C18 N4 C17 122.3(2) . .
N5 N4 C17 124.4(2) . .
C19 N5 N4 101.7(2) . .
C19 N6 C18 103.8(2) . .
C19 N6 Cd1 130.76(19) . 4_545
C18 N6 Cd1 124.29(19) . 4_545
C22 N7 N8 112.3(3) . .
C22 N7 C21 129.5(3) . .
N8 N7 C21 118.0(2) . .
N7 N8 C23 101.1(2) . .
C23 N9 C22 103.4(2) . .
C23 N9 Cd1 131.2(2) . .
C22 N9 Cd1 125.21(19) . .
C1 O1 Cd1 86.39(18) . .
C1 O2 Cd1 98.67(17) . .
C7 O3 Cd1 85.10(18) . 4_545
C7 O4 Cd1 100.86(18) . 4_545
H5B O5 H5A 109.5 . .
H6B O6 H6C 109.5 . .
H7D O7 H7C 109.5 . .
H8E O8 H8F 109.5 . .
H9G O9 H9D 109.5 . .
H10G O10 H10F 109.8 . .
O11 O11 H11B 72.1 5_766 .
O11 O11 H11C 44.7 5_766 .
H11B O11 H11C 109.5 . .
H12A O12 H12B 109.5 . .
H13D O13 H13C 109.5 . .

loop_
_geom_bond_atom_site_label_1
_geom_bond_atom_site_label_2
_geom_bond_distance
_geom_bond_site_symmetry_2
C1 O1 1.242(3) .
C1 O2 1.264(4) .
C1 C2 1.550(4) .
C2 C3 1.469(4) .
C2 C10 1.488(7) .
C2 C6 1.553(4) .
C2 H2 0.9602 .
C3 C4 1.543(4) .
C3 H3A 0.9700 .
C3 H3B 0.9700 .
C4 C5 1.527(4) .
C4 H4A 0.9700 .
C4 H4B 0.9700 .
C5 C10' 1.534(7) .
C5 C6 1.540(4) .
C5 C7 1.556(4) .
C5 H5 0.9599 .
C6 C8 1.507(4) .
C6 C9 1.525(4) .
C7 O3 1.180(4) .
C7 O4 1.262(3) .
C8 H8A 0.9600 .
C8 H8B 0.9600 .
C8 H8C 0.9600 .
C9 H9A 0.9600 .
C9 H9B 0.9600 .
C9 H9C 0.9600 .
C10 H2 0.5353 .
C10 H10A 0.9600 .
C10 H10B 0.9600 .
C10 H10C 0.9600 .
C10' H5 0.5739 .
C10' H11D 0.9600 .
C10' H11E 0.9600 .
C10' H11F 0.9600 .
C12 N2 1.235(3) .
C12 N1 1.430(4) .
C12 H12 0.9300 .
C13 N1 1.277(4) .
C13 N3 1.364(4) .
C13 H13 0.9300 .
C14 N3 1.426(4) .
C14 C15 1.562(4) .
C14 H14A 0.9700 .
C14 H14B 0.9700 .
C15 C16 1.538(4) .
C15 H15A 0.9700 .
C15 H15B 0.9700 .
C16 C17 1.523(4) .
C16 H16A 0.9700 .
C16 H16B 0.9700 .
C17 N4 1.548(4) .
C17 H17A 0.9700 .
C17 H17B 0.9700 .
C18 N4 1.322(4) .
C18 N6 1.348(4) .
C18 H18 0.9300 .
C19 N5 1.310(4) .
C19 N6 1.339(4) .
C19 H19 0.9300 .
C20 C20 1.515(5) 5_665
C20 C21 1.533(4) .
C20 H20A 0.9699 .
C20 H20B 0.9700 .
C21 N7 1.455(4) .
C21 H21A 0.9700 .
C21 H21B 0.9700 .
C22 N7 1.246(4) .
C22 N9 1.414(4) .
C22 H22 0.9300 .
C23 N9 1.296(4) .
C23 N8 1.420(4) .
C23 H23 0.9300 .
Cd1 O4 2.242(2) 4
Cd1 N9 2.291(3) .
Cd1 O2 2.312(2) .
Cd1 N6 2.317(3) 4
Cd1 N1 2.343(3) .
Cd1 O1 2.585(2) .
Cd1 O3 2.611(2) 4
N2 N3 1.383(4) .
N4 N5 1.325(3) .
N6 Cd1 2.317(3) 4_545
N7 N8 1.368(3) .
O3 Cd1 2.611(2) 4_545
O4 Cd1 2.242(2) 4_545
O5 H5B 0.8501 .
O5 H5A 0.8501 .
O6 H6B 0.8502 .
O6 H6C 0.8500 .
O7 H7D 0.8500 .
O7 H7C 0.8501 .
O8 H8E 0.8500 .
O8 H8F 0.8499 .
O9 H9G 0.8500 .
O9 H9D 0.8500 .
O10 H10G 0.8500 .
O10 H10F 0.8501 .
O11 O11 1.628(10) 5_766
O11 H11B 0.8500 .
O11 H11C 0.8500 .
O12 H12A 0.8501 .
O12 H12B 0.8499 .
O13 H13D 0.8500 .
O13 H13C 0.8501 .

loop_
_geom_hbond_atom_site_label_D
_geom_hbond_atom_site_label_H
_geom_hbond_atom_site_label_A
_geom_hbond_distance_DH
_geom_hbond_distance_HA
_geom_hbond_distance_DA
_geom_hbond_angle_DHA
_geom_hbond_site_symmetry_A
O7 H7D O3 0.85 1.98 2.804(7) 164.5 .
O8 H8F O9 0.85 2.23 2.648(9) 110.7 3_545
O9 H9G O8 0.85 1.82 2.648(9) 163.3 3_455
O9 H9D O11 0.85 2.55 3.018(9) 116.1 6_465
O11 H11B O12 0.85 2.10 2.909(9) 158.6 .
O11 H11B O13 0.85 2.59 3.043(9) 114.5 4_645
O11 H11C O12 0.85 2.41 3.116(9) 141.2 5_766
O12 H12B O11 0.85 2.39 2.909(9) 120.4 .
O12 H12B O11 0.85 2.39 3.116(9) 143.3 5_766
O13 H13D O7 0.85 2.27 3.077(10) 157.6 4
O13 H13C O11 0.85 2.23 3.043(9) 159.6 4_655
C17 H17A N2 0.97 2.58 3.484(4) 154.5 7
C18 H18 N2 0.93 2.61 3.408(4) 143.5 7

loop_
_geom_torsion_atom_site_label_1
_geom_torsion_atom_site_label_2
_geom_torsion_atom_site_label_3
_geom_torsion_atom_site_label_4
_geom_torsion
_geom_torsion_site_symmetry_1
_geom_torsion_site_symmetry_4
O1 C1 C2 C3 147.2(3) . .
O2 C1 C2 C3 -26.4(4) . .
O1 C1 C2 C10 31.7(4) . .
O2 C1 C2 C10 -141.8(4) . .
O1 C1 C2 C6 -91.8(3) . .
O2 C1 C2 C6 94.6(3) . .
C10 C2 C3 C4 -102.3(4) . .
C1 C2 C3 C4 140.9(3) . .
C6 C2 C3 C4 16.5(3) . .
C2 C3 C4 C5 10.0(3) . .
C3 C4 C5 C10' 84.7(4) . .
C3 C4 C5 C6 -32.7(3) . .
C3 C4 C5 C7 -152.8(2) . .
C4 C5 C6 C8 -74.0(3) . .
C10' C5 C6 C8 168.9(3) . .
C7 C5 C6 C8 46.9(3) . .
C4 C5 C6 C9 165.1(2) . .
C10' C5 C6 C9 48.0(4) . .
C7 C5 C6 C9 -74.0(3) . .
C4 C5 C6 C2 41.8(3) . .
C10' C5 C6 C2 -75.3(4) . .
C7 C5 C6 C2 162.7(2) . .
C3 C2 C6 C8 82.9(3) . .
C10 C2 C6 C8 -163.3(3) . .
C1 C2 C6 C8 -42.5(3) . .
C3 C2 C6 C9 -159.8(3) . .
C10 C2 C6 C9 -45.9(4) . .
C1 C2 C6 C9 74.8(3) . .
C3 C2 C6 C5 -36.1(3) . .
C10 C2 C6 C5 77.7(4) . .
C1 C2 C6 C5 -161.5(2) . .
C4 C5 C7 O3 14.0(4) . .
C10' C5 C7 O3 136.3(4) . .
C6 C5 C7 O3 -101.6(3) . .
C4 C5 C7 O4 -162.6(2) . .
C10' C5 C7 O4 -40.3(4) . .
C6 C5 C7 O4 81.8(3) . .
N3 C14 C15 C16 53.4(3) . .
C14 C15 C16 C17 168.2(2) . .
C15 C16 C17 N4 177.9(2) . .
C20 C20 C21 N7 -63.4(4) 5_665 .
N3 C13 N1 C12 -0.4(3) . .
N3 C13 N1 Cd1 -179.41(19) . .
N2 C12 N1 C13 -1.7(3) . .
N2 C12 N1 Cd1 177.36(19) . .
O4 Cd1 N1 C13 3.2(3) 4 .
N9 Cd1 N1 C13 -130.7(3) . .
O2 Cd1 N1 C13 93.8(3) . .
N6 Cd1 N1 C13 -9(4) 4 .
O1 Cd1 N1 C13 144.4(3) . .
O3 Cd1 N1 C13 -47.3(3) 4 .
O4 Cd1 N1 C12 -175.5(2) 4 .
N9 Cd1 N1 C12 50.5(2) . .
O2 Cd1 N1 C12 -85.0(2) . .
N6 Cd1 N1 C12 172(3) 4 .
O1 Cd1 N1 C12 -34.3(2) . .
O3 Cd1 N1 C12 133.9(2) 4 .
N1 C12 N2 N3 3.0(3) . .
N1 C13 N3 N2 2.1(3) . .
N1 C13 N3 C14 -171.6(3) . .
C12 N2 N3 C13 -3.2(3) . .
C12 N2 N3 C14 171.0(3) . .
C15 C14 N3 C13 -131.4(3) . .
C15 C14 N3 N2 55.9(4) . .
N6 C18 N4 N5 -0.4(3) . .
N6 C18 N4 C17 177.6(2) . .
C16 C17 N4 C18 -116.1(3) . .
C16 C17 N4 N5 61.6(4) . .
N6 C19 N5 N4 -4.4(3) . .
C18 N4 N5 C19 2.8(3) . .
C17 N4 N5 C19 -175.1(3) . .
N5 C19 N6 C18 4.3(4) . .
N5 C19 N6 Cd1 171.94(19) . 4_545
N4 C18 N6 C19 -2.2(3) . .
N4 C18 N6 Cd1 -170.87(18) . 4_545
N9 C22 N7 N8 -0.6(4) . .
N9 C22 N7 C21 -176.2(3) . .
C20 C21 N7 C22 117.1(4) . .
C20 C21 N7 N8 -58.2(3) . .
C22 N7 N8 C23 2.5(3) . .
C21 N7 N8 C23 178.7(2) . .
N9 C23 N8 N7 -3.8(3) . .
N8 C23 N9 C22 3.5(3) . .
N8 C23 N9 Cd1 -172.83(18) . .
N7 C22 N9 C23 -1.8(3) . .
N7 C22 N9 Cd1 174.80(19) . .
O4 Cd1 N9 C23 16.3(3) 4 .
O2 Cd1 N9 C23 -164.2(2) . .
N6 Cd1 N9 C23 -79.6(3) 4 .
N1 Cd1 N9 C23 99.2(3) . .
O1 Cd1 N9 C23 179.5(3) . .
O3 Cd1 N9 C23 2.2(2) 4 .
O4 Cd1 N9 C22 -159.28(19) 4 .
O2 Cd1 N9 C22 20.2(3) . .
N6 Cd1 N9 C22 104.8(2) 4 .
N1 Cd1 N9 C22 -76.4(2) . .
O1 Cd1 N9 C22 3.9(2) . .
O3 Cd1 N9 C22 -173.3(2) 4 .
O2 C1 O1 Cd1 -7.0(3) . .
C2 C1 O1 Cd1 179.7(2) . .
O4 Cd1 O1 C1 -28.8(2) 4 .
N9 Cd1 O1 C1 169.77(18) . .
O2 Cd1 O1 C1 4.07(17) . .
N6 Cd1 O1 C1 78.70(19) 4 .
N1 Cd1 O1 C1 -100.65(19) . .
O3 Cd1 O1 C1 -177.0(3) 4 .
O1 C1 O2 Cd1 7.9(3) . .
C2 C1 O2 Cd1 -178.7(2) . .
O4 Cd1 O2 C1 155.06(18) 4 .
N9 Cd1 O2 C1 -24.5(2) . .
N6 Cd1 O2 C1 -112.17(18) 4 .
N1 Cd1 O2 C1 69.22(19) . .
O1 Cd1 O2 C1 -4.03(16) . .
O3 Cd1 O2 C1 176.32(16) 4 .
O4 C7 O3 Cd1 -2.4(3) . 4_545
C5 C7 O3 Cd1 -178.7(3) . 4_545
O3 C7 O4 Cd1 2.8(3) . 4_545
C5 C7 O4 Cd1 179.3(2) . 4_545
